data_1518968
loop_
_publ_author_name
'Ritter, K.'
'Pehlken, C.'
'Sorsche, D.'
'Rau, S.'

_publ_section_title
;
 Optimized synthesis of a tert-butyl-phenyl-substituted
 tetrapyridophenazine ligand and its Ru(ii) complexes and determination of
 dimerization behaviour of the complexes through supramolecular
 &quot;Fingerhakel&quot;.
;
_journal_issue 19
_journal_name_full 'Dalton transactions (Cambridge, England : 2003)'
_journal_page_first 8889
_journal_page_last 8905
_journal_paper_doi 10.1039/c5dt00214a
_journal_volume 44
_journal_year 2015
_chemical_formula_moiety 'C32 H30 N2 O2'
_chemical_formula_sum 'C32 H30 N2 O2'
_chemical_formula_weight 474.58
_space_group_IT_number 2
_symmetry_cell_setting triclinic
_symmetry_Int_Tables_number 2
_symmetry_space_group_name_Hall '-P 1'
_symmetry_space_group_name_H-M 'P -1'
_atom_sites_solution_hydrogens geom
_audit_creation_date 2014-04-11T14:02:48-00:00
_audit_creation_method 'WinGX routine CIF_UPDATE'
_audit_update_record
;
2015-02-27 deposited with the CCDC.
2015-03-26 downloaded from the CCDC.
;
_cell_angle_alpha 97.594(6)
_cell_angle_beta 91.675(5)
_cell_angle_gamma 92.920(6)
_cell_formula_units_Z 2
_cell_length_a 6.3897(4)
_cell_length_b 10.1543(7)
_cell_length_c 19.0511(13)
_cell_measurement_reflns_used 3986
_cell_measurement_temperature 150(2)
_cell_measurement_theta_max 73.7464
_cell_measurement_theta_min 4.3995
_cell_volume 1222.85(14)
_computing_cell_refinement
;
        CrysAlisPro, Agilent Technologies,
        Version 1.171.36.32 (release 02-08-2013 CrysAlis171 .NET)
        (compiled Aug  2 2013,16:46:58)
;
_computing_data_collection
;
        CrysAlisPro, Agilent Technologies,
        Version 1.171.36.32 (release 02-08-2013 CrysAlis171 .NET)
        (compiled Aug  2 2013,16:46:58)
;
_computing_data_reduction
;
        CrysAlisPro, Agilent Technologies,
        Version 1.171.36.32 (release 02-08-2013 CrysAlis171 .NET)
        (compiled Aug  2 2013,16:46:58)
;
_computing_structure_refinement 'SHELXL-2013 (Sheldrick, 2013)'
_diffrn_ambient_temperature 150(2)
_diffrn_detector_area_resol_mean 10.3385
_diffrn_measured_fraction_theta_full 0.997
_diffrn_measured_fraction_theta_max 0.972
_diffrn_measurement_device_type 'SuperNova, Dual, Cu at zero, Atlas'
_diffrn_measurement_method '\w scans'
_diffrn_orient_matrix_UB_11 -0.0624898
_diffrn_orient_matrix_UB_12 -0.0141928
_diffrn_orient_matrix_UB_13 0.0762426
_diffrn_orient_matrix_UB_21 -0.2267679
_diffrn_orient_matrix_UB_22 -0.0408118
_diffrn_orient_matrix_UB_23 -0.0269061
_diffrn_orient_matrix_UB_31 0.0550306
_diffrn_orient_matrix_UB_32 -0.1470767
_diffrn_orient_matrix_UB_33 -0.0112817
_diffrn_radiation_monochromator mirror
_diffrn_radiation_probe x-ray
_diffrn_radiation_type CuK\a
_diffrn_radiation_wavelength 1.54178
_diffrn_reflns_av_R_equivalents 0.0317
_diffrn_reflns_av_unetI/netI 0.0481
_diffrn_reflns_Laue_measured_fraction_full 0.997
_diffrn_reflns_Laue_measured_fraction_max 0.972
_diffrn_reflns_limit_h_max 7
_diffrn_reflns_limit_h_min -7
_diffrn_reflns_limit_k_max 10
_diffrn_reflns_limit_k_min -12
_diffrn_reflns_limit_l_max 23
_diffrn_reflns_limit_l_min -23
_diffrn_reflns_number 14141
_diffrn_reflns_point_group_measured_fraction_full 0.997
_diffrn_reflns_point_group_measured_fraction_max 0.972
_diffrn_reflns_theta_full 67.679
_diffrn_reflns_theta_max 73.739
_diffrn_reflns_theta_min 7.412
_exptl_absorpt_coefficient_mu 0.63
_exptl_absorpt_correction_T_max 1
_exptl_absorpt_correction_T_min 0.80788
_exptl_absorpt_correction_type multi-scan
_exptl_absorpt_process_details
;
        CrysAlisPro, Agilent Technologies,
        Version 1.171.36.32 (release 02-08-2013 CrysAlis171 .NET)
        (compiled Aug  2 2013,16:46:58)
        Empirical absorption correction using spherical harmonics,
 implemented in SCALE3 ABSPACK scaling algorithm.
;
_exptl_crystal_colour orange
_exptl_crystal_density_diffrn 1.289
_exptl_crystal_description fragment
_exptl_crystal_F_000 504
_exptl_crystal_size_max 0.2878
_exptl_crystal_size_mid 0.077
_exptl_crystal_size_min 0.048
_refine_diff_density_max 0.241
_refine_diff_density_min -0.192
_refine_diff_density_rms 0.04
_refine_ls_extinction_method none
_refine_ls_goodness_of_fit_ref 1.079
_refine_ls_hydrogen_treatment constr
_refine_ls_matrix_type full
_refine_ls_number_parameters 325
_refine_ls_number_reflns 4802
_refine_ls_number_restraints 0
_refine_ls_restrained_S_all 1.079
_refine_ls_R_factor_all 0.0653
_refine_ls_R_factor_gt 0.0467
_refine_ls_shift/su_max 0
_refine_ls_shift/su_mean 0
_refine_ls_structure_factor_coef Fsqd
_refine_ls_weighting_details
;
 w=1/[\s^2^(Fo^2^)+(0.0555P)^2^+0.2551P]
 where P=(Fo^2^+2Fc^2^)/3
;
_refine_ls_weighting_scheme calc
_refine_ls_wR_factor_gt 0.1165
_refine_ls_wR_factor_ref 0.1285
_reflns_number_gt 3622
_reflns_number_total 4802
_reflns_threshold_expression 'I > 2\s(I)'
_cod_data_source_file c5dt00214a2.cif
_cod_data_source_block phenBr2O2
_cod_depositor_comments 'Adding full bibliography for 1518963--1518971.cif.'
_cod_database_code 1518968

loop_
_symmetry_equiv_pos_as_xyz
'x, y, z'
'-x, -y, -z'

loop_
_atom_site_label
_atom_site_type_symbol
_atom_site_fract_x
_atom_site_fract_y
_atom_site_fract_z
_atom_site_U_iso_or_equiv
_atom_site_adp_type
_atom_site_occupancy
_atom_site_calc_flag
C001 C 0.8905(2) 0.64496(17) 0.03747(8) 0.0283(3) Uani 1 d
C002 C 1.1118(2) 0.81696(17) -0.01407(8) 0.0292(3) Uani 1 d
C003 C 0.9886(2) 0.55956(16) 0.14456(8) 0.0279(3) Uani 1 d
H003 H 1.085 0.5537 0.1814 0.034 Uiso 1 calc
O21 O 1.37276(19) 0.71157(14) 0.14311(7) 0.0429(3) Uani 1 d
N1 N 0.7087(2) 0.57101(16) 0.03131(7) 0.0355(3) Uani 1 d
C005 C 0.9271(2) 0.73610(17) -0.01605(8) 0.0288(3) Uani 1 d
C006 C 1.0379(2) 0.63810(16) 0.09240(8) 0.0272(3) Uani 1 d
N2 N 0.7749(2) 0.73943(16) -0.06574(7) 0.0366(4) Uani 1 d
C004 C 1.2392(2) 0.71722(17) 0.09750(8) 0.0302(4) Uani 1 d
C007 C 1.1378(2) 0.90331(17) -0.06452(8) 0.0315(4) Uani 1 d
H007 H 1.2602 0.9572 -0.0637 0.038 Uiso 1 calc
C008 C 0.9816(2) 0.90940(17) -0.11621(8) 0.0295(4) Uani 1 d
C009 C 1.1837(3) 1.0653(2) -0.18513(9) 0.0378(4) Uani 1 d
H009 H 1.2991 1.0628 -0.1545 0.045 Uiso 1 calc
O01 O 1.4330(2) 0.88642(16) 0.04817(8) 0.0558(4) Uani 1 d
C010 C 1.2759(3) 0.81417(18) 0.04233(9) 0.0342(4) Uani 1 d
C011 C 0.7259(2) 0.41930(17) 0.20088(8) 0.0281(3) Uani 1 d
C012 C 0.7961(2) 0.48992(17) 0.14178(8) 0.0288(3) Uani 1 d
C013 C 0.8038(3) 0.82347(19) -0.11290(9) 0.0361(4) Uani 1 d
H013 H 0.6967 0.8256 -0.1468 0.043 Uiso 1 calc
C014 C 0.6645(3) 0.49671(19) 0.08208(9) 0.0344(4) Uani 1 d
H014 H 0.5384 0.446 0.0778 0.041 Uiso 1 calc
C015 C 0.6005(2) 0.31060(16) 0.32350(8) 0.0292(3) Uani 1 d
C016 C 1.2014(3) 1.13889(19) -0.24118(9) 0.0369(4) Uani 1 d
H016 H 1.3283 1.1845 -0.247 0.044 Uiso 1 calc
C017 C 0.5235(3) 0.43116(19) 0.22515(9) 0.0361(4) Uani 1 d
H017 H 0.427 0.4752 0.2006 0.043 Uiso 1 calc
C018 C 0.9983(3) 0.99516(17) -0.17338(8) 0.0304(4) Uani 1 d
C019 C 1.0354(3) 1.14672(17) -0.28897(8) 0.0309(4) Uani 1 d
C020 C 1.0483(3) 1.22249(18) -0.35347(9) 0.0333(4) Uani 1 d
C021 C 0.5478(3) 0.26290(19) 0.39428(9) 0.0348(4) Uani 1 d
C022 C 0.4639(3) 0.37808(19) 0.28543(9) 0.0358(4) Uani 1 d
H022 H 0.3281 0.3881 0.3007 0.043 Uiso 1 calc
C023 C 0.7999(3) 0.29359(18) 0.29676(9) 0.0352(4) Uani 1 d
H023 H 0.8936 0.2448 0.3196 0.042 Uiso 1 calc
C024 C 0.8475(3) 1.0825(2) -0.27455(11) 0.0485(5) Uani 1 d
H024 H 0.7297 1.0898 -0.3033 0.058 Uiso 1 calc
C025 C 0.8614(3) 0.34747(18) 0.23727(9) 0.0330(4) Uani 1 d
H025 H 0.9962 0.3354 0.2213 0.04 Uiso 1 calc
C026 C 0.8292(3) 1.0084(2) -0.21920(11) 0.0492(5) Uani 1 d
H026 H 0.7004 0.966 -0.2123 0.059 Uiso 1 calc
C027 C 0.9661(3) 1.1315(2) -0.42047(9) 0.0454(5) Uani 1 d
H02A H 0.9749 1.1793 -0.4606 0.068 Uiso 1 calc
H02B H 0.8227 1.1031 -0.4148 0.068 Uiso 1 calc
H02C H 1.0493 1.0551 -0.4279 0.068 Uiso 1 calc
C028 C 0.3126(3) 0.2631(3) 0.40721(11) 0.0525(6) Uani 1 d
H02D H 0.2378 0.2044 0.3702 0.079 Uiso 1 calc
H02E H 0.2663 0.3516 0.4075 0.079 Uiso 1 calc
H02F H 0.2861 0.2334 0.4521 0.079 Uiso 1 calc
C029 C 0.6180(3) 0.1218(2) 0.39665(11) 0.0482(5) Uani 1 d
H02G H 0.5446 0.0619 0.3598 0.072 Uiso 1 calc
H02H H 0.5872 0.0948 0.4418 0.072 Uiso 1 calc
H02I H 0.7661 0.1201 0.3898 0.072 Uiso 1 calc
C030 C 0.9127(3) 1.34288(19) -0.34314(10) 0.0445(5) Uani 1 d
H03A H 0.9216 1.3897 -0.3837 0.067 Uiso 1 calc
H03B H 0.9617 1.4012 -0.3014 0.067 Uiso 1 calc
H03C H 0.7696 1.3134 -0.3378 0.067 Uiso 1 calc
C031 C 0.6662(3) 0.3564(2) 0.45341(10) 0.0479(5) Uani 1 d
H03D H 0.6359 0.3283 0.4984 0.072 Uiso 1 calc
H03E H 0.623 0.4454 0.4527 0.072 Uiso 1 calc
H03F H 0.8142 0.3543 0.4463 0.072 Uiso 1 calc
C032 C 1.2735(3) 1.2704(2) -0.36560(10) 0.0484(5) Uani 1 d
H03G H 1.2754 1.317 -0.4063 0.073 Uiso 1 calc
H03H H 1.3591 1.1953 -0.3735 0.073 Uiso 1 calc
H03I H 1.3272 1.3291 -0.3247 0.073 Uiso 1 calc

loop_
_atom_site_aniso_label
_atom_site_aniso_U_11
_atom_site_aniso_U_22
_atom_site_aniso_U_33
_atom_site_aniso_U_23
_atom_site_aniso_U_13
_atom_site_aniso_U_12
C001 0.0272(8) 0.0338(9) 0.0228(7) 0.0026(7) -0.0044(6) -0.0026(6)
C002 0.0288(8) 0.0321(9) 0.0257(8) 0.0034(7) -0.0048(6) -0.0019(7)
C003 0.0264(7) 0.0328(9) 0.0243(7) 0.0048(7) -0.0063(6) 0.0014(6)
O21 0.0332(6) 0.0545(8) 0.0423(7) 0.0204(6) -0.0174(5) -0.0108(6)
N1 0.0313(7) 0.0472(9) 0.0281(7) 0.0120(6) -0.0088(6) -0.0097(6)
C005 0.0277(8) 0.0342(9) 0.0237(7) 0.0036(7) -0.0040(6) -0.0019(7)
C006 0.0252(7) 0.0314(8) 0.0240(7) 0.0017(6) -0.0036(6) 0.0001(6)
N2 0.0305(7) 0.0495(9) 0.0300(7) 0.0124(7) -0.0092(6) -0.0087(6)
C004 0.0271(8) 0.0343(9) 0.0290(8) 0.0057(7) -0.0065(6) -0.0014(7)
C007 0.0292(8) 0.0352(9) 0.0293(8) 0.0058(7) -0.0051(6) -0.0054(7)
C008 0.0307(8) 0.0324(9) 0.0248(8) 0.0028(7) -0.0031(6) -0.0007(7)
C009 0.0311(8) 0.0513(11) 0.0312(8) 0.0133(8) -0.0114(7) -0.0076(8)
O01 0.0434(7) 0.0700(10) 0.0556(9) 0.0330(8) -0.0257(6) -0.0287(7)
C010 0.0308(8) 0.0388(10) 0.0323(9) 0.0082(7) -0.0089(7) -0.0069(7)
C011 0.0274(7) 0.0327(9) 0.0234(7) 0.0038(6) -0.0056(6) -0.0031(6)
C012 0.0289(8) 0.0324(9) 0.0252(8) 0.0050(7) -0.0035(6) 0.0007(6)
C013 0.0326(8) 0.0488(11) 0.0275(8) 0.0128(8) -0.0088(6) -0.0072(8)
C014 0.0272(8) 0.0478(11) 0.0280(8) 0.0107(8) -0.0083(6) -0.0091(7)
C015 0.0292(8) 0.0302(8) 0.0282(8) 0.0062(7) -0.0049(6) -0.0015(6)
C016 0.0307(8) 0.0477(11) 0.0328(9) 0.0127(8) -0.0078(7) -0.0088(8)
C017 0.0266(8) 0.0489(11) 0.0360(9) 0.0178(8) -0.0062(7) 0.0045(7)
C018 0.0308(8) 0.0349(9) 0.0248(8) 0.0040(7) -0.0043(6) -0.0021(7)
C019 0.0333(8) 0.0323(9) 0.0263(8) 0.0043(7) -0.0073(6) -0.0022(7)
C020 0.0392(9) 0.0346(9) 0.0257(8) 0.0066(7) -0.0082(7) -0.0026(7)
C021 0.0331(8) 0.0426(10) 0.0305(8) 0.0135(8) -0.0037(7) 0.0002(7)
C022 0.0259(8) 0.0469(11) 0.0373(9) 0.0150(8) -0.0016(7) 0.0042(7)
C023 0.0320(8) 0.0403(10) 0.0357(9) 0.0130(8) -0.0041(7) 0.0080(7)
C024 0.0370(9) 0.0628(13) 0.0483(11) 0.0276(10) -0.0204(8) -0.0126(9)
C025 0.0270(8) 0.0389(10) 0.0341(9) 0.0077(7) -0.0014(6) 0.0049(7)
C026 0.0341(9) 0.0632(13) 0.0532(12) 0.0296(11) -0.0146(8) -0.0165(9)
C027 0.0640(12) 0.0421(11) 0.0294(9) 0.0059(8) -0.0128(8) 0.0019(9)
C028 0.0389(10) 0.0809(16) 0.0444(11) 0.0325(11) 0.0053(8) 0.0050(10)
C029 0.0578(12) 0.0451(12) 0.0457(11) 0.0216(9) -0.0011(9) 0.0010(9)
C030 0.0597(12) 0.0398(11) 0.0350(9) 0.0090(8) -0.0035(8) 0.0045(9)
C031 0.0566(12) 0.0585(13) 0.0283(9) 0.0077(9) -0.0032(8) -0.0014(10)
C032 0.0458(11) 0.0643(14) 0.0377(10) 0.0228(10) -0.0040(8) -0.0103(10)

loop_
_atom_type_symbol
_atom_type_description
_atom_type_scat_dispersion_real
_atom_type_scat_dispersion_imag
_atom_type_scat_source
C C 0.0181 0.0091 'International Tables Vol C Tables 4.2.6.8 and 6.1.1.4'
H H 0 0 'International Tables Vol C Tables 4.2.6.8 and 6.1.1.4'
N N 0.0311 0.018 'International Tables Vol C Tables 4.2.6.8 and 6.1.1.4'
O O 0.0492 0.0322 'International Tables Vol C Tables 4.2.6.8 and 6.1.1.4'

loop_
_exptl_crystal_face_index_h
_exptl_crystal_face_index_k
_exptl_crystal_face_index_l
_exptl_crystal_face_perp_dist
0 6 1 0.0295
-1 -6 -1 0.0414
1 -6 0 0.0478
4 -2 1 0.1014
0 -2 12 0.0199
0 2 -12 0.0281
-1 -1 12 0.0213
0 2 11 0.0205
1 -2 12 0.0199
-2 -1 -9 0.096

loop_
_geom_angle_atom_site_label_1
_geom_angle_atom_site_label_2
_geom_angle_atom_site_label_3
_geom_angle
N1 C001 C006 121.82(14)
N1 C001 C005 117.00(13)
C006 C001 C005 121.17(14)
C007 C002 C005 119.29(14)
C007 C002 C010 120.04(14)
C005 C002 C010 120.65(14)
C012 C003 C006 120.01(14)
C014 N1 C001 118.07(13)
N2 C005 C002 121.48(14)
N2 C005 C001 117.35(13)
C002 C005 C001 121.17(14)
C003 C006 C001 118.91(14)
C003 C006 C004 119.76(14)
C001 C006 C004 121.27(14)
C013 N2 C005 117.81(14)
O21 C004 C006 123.27(15)
O21 C004 C010 119.20(14)
C006 C004 C010 117.52(13)
C002 C007 C008 120.32(14)
C007 C008 C013 115.21(14)
C007 C008 C018 124.08(14)
C013 C008 C018 120.68(14)
C016 C009 C018 121.84(15)
O01 C010 C002 123.02(15)
O01 C010 C004 118.81(14)
C002 C010 C004 118.14(13)
C025 C011 C017 117.54(14)
C025 C011 C012 121.86(14)
C017 C011 C012 120.44(14)
C003 C012 C014 116.63(14)
C003 C012 C011 121.75(13)
C014 C012 C011 121.50(14)
N2 C013 C008 125.89(15)
N1 C014 C012 124.28(15)
C022 C015 C023 116.76(15)
C022 C015 C021 123.40(15)
C023 C015 C021 119.73(14)
C009 C016 C019 122.06(15)
C022 C017 C011 120.79(15)
C009 C018 C026 116.02(15)
C009 C018 C008 122.24(14)
C026 C018 C008 121.73(15)
C024 C019 C016 115.68(15)
C024 C019 C020 120.01(14)
C016 C019 C020 124.30(15)
C030 C020 C032 108.83(16)
C030 C020 C019 109.99(14)
C032 C020 C019 111.86(14)
C030 C020 C027 108.18(15)
C032 C020 C027 108.01(16)
C019 C020 C027 109.88(14)
C028 C021 C029 108.20(16)
C028 C021 C031 109.29(17)
C029 C021 C031 108.58(15)
C028 C021 C015 111.98(14)
C029 C021 C015 110.77(15)
C031 C021 C015 107.96(14)
C015 C022 C017 121.98(16)
C025 C023 C015 121.61(15)
C026 C024 C019 122.47(16)
C023 C025 C011 121.19(15)
C024 C026 C018 121.77(16)

loop_
_geom_bond_atom_site_label_1
_geom_bond_atom_site_label_2
_geom_bond_distance
C001 N1 1.344(2)
C001 C006 1.398(2)
C001 C005 1.481(2)
C002 C007 1.392(2)
C002 C005 1.400(2)
C002 C010 1.483(2)
C003 C012 1.383(2)
C003 C006 1.387(2)
O21 C004 1.2090(19)
N1 C014 1.331(2)
C005 N2 1.342(2)
C006 C004 1.475(2)
N2 C013 1.329(2)
C004 C010 1.547(2)
C007 C008 1.391(2)
C008 C013 1.405(2)
C008 C018 1.485(2)
C009 C016 1.386(2)
C009 C018 1.390(2)
O01 C010 1.206(2)
C011 C025 1.388(2)
C011 C017 1.392(2)
C011 C012 1.481(2)
C012 C014 1.405(2)
C015 C022 1.383(2)
C015 C023 1.396(2)
C015 C021 1.533(2)
C016 C019 1.390(2)
C017 C022 1.386(2)
C018 C026 1.392(2)
C019 C024 1.389(2)
C019 C020 1.536(2)
C020 C030 1.529(3)
C020 C032 1.529(2)
C020 C027 1.536(2)
C021 C028 1.530(2)
C021 C029 1.529(3)
C021 C031 1.529(3)
C023 C025 1.381(2)
C024 C026 1.379(3)
